data_7208748
loop_
_publ_author_name
'Long, Changbai'
'Fan, Huiqing'
'Li, Mengmeng'
'Li, Qiang'

_publ_section_title
;
 Effect of lanthanum and tungsten co-substitution on the structure and
 properties of new Aurivillius oxides Na0.5La0.5Bi2Nb2-xWxO9
;
_journal_issue 21
_journal_name_full CrystEngComm
_journal_page_first 7201
_journal_paper_doi 10.1039/c2ce25718a
_journal_volume 14
_journal_year 2012
_chemical_formula_sum 'Bi2 La0.5 Na0.5 Nb1.972 O9 W0.023'
_chemical_formula_weight 830.43
_space_group_IT_number 36
_symmetry_cell_setting orthorhombic
_symmetry_space_group_name_Hall 'A -2 2a'
_symmetry_space_group_name_H-M 'A 21 a m'
_cell_angle_alpha 90.0
_cell_angle_beta 90.0
_cell_angle_gamma 90.0
_cell_formula_units_Z 4
_cell_length_a 5.48754(8)
_cell_length_b 5.47967(9)
_cell_length_c 24.8523(4)
_cell_measurement_temperature 298
_cell_volume 747.31(2)
_computing_structure_refinement GSAS
_diffrn_ambient_temperature 298
_diffrn_measurement_device_type 'X_Pert PRO MPD'
_pd_meas_2theta_range_inc 0.017
_pd_meas_2theta_range_max 130.0
_pd_meas_2theta_range_min 10.0
_pd_proc_2theta_range_inc 0.017
_pd_proc_2theta_range_max 130.0
_pd_proc_2theta_range_min 10.0
_refine_ls_goodness_of_fit_all 1.31
_refine_ls_matrix_type full
_refine_ls_number_parameters 72
_refine_ls_number_reflns 737
_refine_ls_number_restraints 0
_refine_ls_R_factor_gt 0.0713
_refine_ls_shift/su_max 0.05
_refine_ls_shift/su_mean 0.01
_refine_ls_wR_factor_ref 0.0914
_reflns_limit_h_max 6
_reflns_limit_h_min 0
_reflns_limit_k_max 6
_reflns_limit_k_min 0
_reflns_limit_l_max 29
_reflns_limit_l_min 0
_cod_data_source_file c2ce25718a.txt
_cod_data_source_block Na0.5La0.5Bi2Nb1.972W0.023O9
_cod_depositor_comments
;
The following automatic conversions were performed:

'_geom_bond_publ_flag' value 'N' changed to 'n' according to
/home/saulius/struct/CIF-dictionaries/cif_core.dic dictionary named
'cif_core.dic' version 2.4.2 from 2011-04-26 (269
times).

'_geom_angle_publ_flag' value 'N' changed to 'n' according
to /home/saulius/struct/CIF-dictionaries/cif_core.dic dictionary
named 'cif_core.dic' version 2.4.2 from 2011-04-26 (644 times).

Automatic conversion script
Id: cif_fix_values 1891 2012-01-12 08:04:46Z andrius 
;
_cod_original_cell_volume 747.308(20)
_cod_database_code 7208748

loop_
_symmetry_equiv_pos_site_id
_symmetry_equiv_pos_as_xyz
1 +x,+y,+z
2 +x+1/2,-y,-z
3 +x+1/2,-y,+z
4 +x,+y,-z
101 +x,+y+1/2,+z+1/2
102 +x+1/2,-y+1/2,-z+1/2
103 +x+1/2,-y+1/2,+z+1/2
104 +x,+y+1/2,-z+1/2

loop_
_atom_site_type_symbol
_atom_site_label
_atom_site_fract_x
_atom_site_fract_y
_atom_site_fract_z
_atom_site_occupancy
_atom_site_thermal_displace_type
_atom_site_U_iso_or_equiv
_atom_site_symmetry_multiplicity
Na Na1 0.0 0.2374(9) 0.0 0.4453(18) Uiso 0.0114(6) 4
La La1 0.0 0.2374(9) 0.0 0.375(5) Uiso 0.0114(6) 4
Bi Bi1 0.0 0.2374(9) 0.0 0.180(5) Uiso 0.0114(6) 4
Bi Bi2 0.5032(7) 0.73286(29) 0.19969(4) 0.9100(26) Uiso 0.02091(16) 8
La La2 0.5032(7) 0.73286(29) 0.19969(4) 0.0626(24) Uiso 0.02091(16) 8
Na Na2 0.5032(7) 0.73286(29) 0.19969(4) 0.0274(9) Uiso 0.02091(16) 8
Nb Nb1 0.4782(7) 0.7484(8) 0.41513(6) 0.986(6) Uiso 0.0091(4) 8
W W1 0.4782(7) 0.7484(8) 0.41513(6) 0.012(5) Uiso 0.0091(4) 8
O O1 0.475(7) 0.178(4) 0.0 1.0 Uiso 0.0188(20) 4
O O2 0.4390(30) 0.774(4) 0.3440(5) 1.0 Uiso 0.0188(20) 8
O O3 0.750(10) 0.008(11) 0.2492(11) 1.0 Uiso 0.0188(20) 8
O O4 0.673(4) 0.972(4) 0.0860(5) 1.0 Uiso 0.0188(20) 8
O O5 0.717(6) 0.964(4) 0.5705(5) 1.0 Uiso 0.0188(20) 8

loop_
_atom_type_symbol
_atom_type_number_in_cell
Na 2.0
La 2.0
Bi 8.0
Nb 7.888
W 0.093
O 36.0

loop_
_diffrn_radiation_wavelength
_diffrn_radiation_wavelength_wt
_diffrn_radiation_type
1.540598 1.000 CuK\a1
1.544426 0.500 CuK\a2

loop_
_geom_angle_atom_site_label_1
_geom_angle_atom_site_label_2
_geom_angle_atom_site_label_3
_geom_angle
_geom_angle_site_symmetry_1
_geom_angle_site_symmetry_3
_geom_angle_publ_flag
Na1 Na1 Na1 93.03(23) 2_455 2_555 n
Na1 Na1 La1 0.0 2_455 2_455 n
Na1 Na1 La1 93.03(23) 2_455 2_555 n
Na1 Na1 Nb1 125.29(16) 2_455 101_544 n
Na1 Na1 Nb1 125.29(16) 2_455 104_545 n
Na1 Na1 O1 129.3(6) 2_455 1_555 n
Na1 Na1 O1 43.1(10) 2_455 2_455 n
Na1 Na1 O4 87.7(5) 2_455 2_465 n
Na1 Na1 O4 87.7(5) 2_455 3_465 n
Na1 Na1 O5 84.1(6) 2_455 101_444 n
Na1 Na1 O5 138.0(5) 2_455 102_465 n
Na1 Na1 O5 138.0(5) 2_455 103_464 n
Na1 Na1 O5 84.1(6) 2_455 104_445 n
Na1 Na1 La1 93.03(23) 2_555 2_455 n
Na1 Na1 La1 0.0 2_555 2_555 n
Na1 Na1 Nb1 56.41(7) 2_555 101_544 n
Na1 Na1 Nb1 56.41(7) 2_555 104_545 n
Na1 Na1 O1 36.3(5) 2_555 1_555 n
Na1 Na1 O1 49.9(10) 2_555 2_455 n
Na1 Na1 O4 55.4(4) 2_555 2_465 n
Na1 Na1 O4 55.4(4) 2_555 3_465 n
Na1 Na1 O5 138.4(4) 2_555 101_444 n
Na1 Na1 O5 95.6(6) 2_555 102_465 n
Na1 Na1 O5 95.6(6) 2_555 103_464 n
Na1 Na1 O5 138.4(4) 2_555 104_445 n
La1 Na1 La1 93.03(23) 2_455 2_555 n
La1 Na1 Nb1 125.29(16) 2_455 101_544 n
La1 Na1 Nb1 125.29(16) 2_455 104_545 n
La1 Na1 O1 129.3(6) 2_455 1_555 n
La1 Na1 O1 43.1(10) 2_455 2_455 n
La1 Na1 O4 87.7(5) 2_455 2_465 n
La1 Na1 O4 87.7(5) 2_455 3_465 n
La1 Na1 O5 84.1(6) 2_455 101_444 n
La1 Na1 O5 138.0(5) 2_455 102_465 n
La1 Na1 O5 138.0(5) 2_455 103_464 n
La1 Na1 O5 84.1(6) 2_455 104_445 n
La1 Na1 Nb1 56.41(7) 2_555 101_544 n
La1 Na1 Nb1 56.41(7) 2_555 104_545 n
La1 Na1 O1 36.3(5) 2_555 1_555 n
La1 Na1 O1 49.9(10) 2_555 2_455 n
La1 Na1 O4 55.4(4) 2_555 2_465 n
La1 Na1 O4 55.4(4) 2_555 3_465 n
La1 Na1 O5 138.4(4) 2_555 101_444 n
La1 Na1 O5 95.6(6) 2_555 102_465 n
La1 Na1 O5 95.6(6) 2_555 103_464 n
La1 Na1 O5 138.4(4) 2_555 104_445 n
Nb1 Na1 Nb1 77.57(9) 101_544 104_545 n
Nb1 Na1 O1 39.56(10) 101_544 1_555 n
Nb1 Na1 O1 93.7(8) 101_544 2_455 n
Nb1 Na1 O4 37.9(5) 101_544 2_465 n
Nb1 Na1 O4 103.8(4) 101_544 3_465 n
Nb1 Na1 O5 149.6(6) 101_544 101_444 n
Nb1 Na1 O5 39.9(6) 101_544 102_465 n
Nb1 Na1 O5 93.0(6) 101_544 103_464 n
Nb1 Na1 O5 92.0(6) 101_544 104_445 n
Nb1 Na1 O1 39.56(10) 104_545 1_555 n
Nb1 Na1 O1 93.7(8) 104_545 2_455 n
Nb1 Na1 O4 103.8(4) 104_545 2_465 n
Nb1 Na1 O4 37.9(5) 104_545 3_465 n
Nb1 Na1 O5 92.0(6) 104_545 101_444 n
Nb1 Na1 O5 93.0(6) 104_545 102_465 n
Nb1 Na1 O5 39.9(6) 104_545 103_464 n
Nb1 Na1 O5 149.6(6) 104_545 104_445 n
O1 Na1 O1 86.2(10) 1_555 2_455 n
O1 Na1 O4 65.4(5) 1_555 2_465 n
O1 Na1 O4 65.4(5) 1_555 3_465 n
O1 Na1 O5 129.8(6) 1_555 101_444 n
O1 Na1 O5 68.6(7) 1_555 102_465 n
O1 Na1 O5 68.6(7) 1_555 103_464 n
O1 Na1 O5 129.8(6) 1_555 104_445 n
O1 Na1 O4 65.2(6) 2_455 2_465 n
O1 Na1 O4 65.2(6) 2_455 3_465 n
O1 Na1 O5 115.6(9) 2_455 101_444 n
O1 Na1 O5 129.5(7) 2_455 102_465 n
O1 Na1 O5 129.5(7) 2_455 103_464 n
O1 Na1 O5 115.6(9) 2_455 104_445 n
O4 Na1 O4 110.2(9) 2_465 3_465 n
O4 Na1 O5 164.2(7) 2_465 101_444 n
O4 Na1 O5 64.6(6) 2_465 102_465 n
O4 Na1 O5 130.2(8) 2_465 103_464 n
O4 Na1 O5 83.0(6) 2_465 104_445 n
O4 Na1 O5 83.0(6) 3_465 101_444 n
O4 Na1 O5 130.2(8) 3_465 102_465 n
O4 Na1 O5 64.6(6) 3_465 103_464 n
O4 Na1 O5 164.2(7) 3_465 104_445 n
O5 Na1 O5 114.03(33) 101_444 102_465 n
O5 Na1 O5 62.70(26) 101_444 103_464 n
O5 Na1 O5 82.7(9) 101_444 104_445 n
O5 Na1 O5 81.8(9) 102_465 103_464 n
O5 Na1 O5 62.70(26) 102_465 104_445 n
O5 Na1 O5 114.03(33) 103_464 104_445 n
Na1 La1 Na1 93.03(23) 2_455 2_555 n
Na1 La1 O1 129.3(6) 2_455 1_555 n
Na1 La1 O1 43.1(10) 2_455 2_455 n
Na1 La1 O4 87.7(5) 2_455 2_465 n
Na1 La1 O4 87.7(5) 2_455 3_465 n
Na1 La1 O5 84.1(6) 2_455 101_444 n
Na1 La1 O5 138.0(5) 2_455 102_465 n
Na1 La1 O5 138.0(5) 2_455 103_464 n
Na1 La1 O5 84.1(6) 2_455 104_445 n
Na1 La1 O1 36.3(5) 2_555 1_555 n
Na1 La1 O1 49.9(10) 2_555 2_455 n
Na1 La1 O4 55.4(4) 2_555 2_465 n
Na1 La1 O4 55.4(4) 2_555 3_465 n
Na1 La1 O5 138.4(4) 2_555 101_444 n
Na1 La1 O5 95.6(6) 2_555 102_465 n
Na1 La1 O5 95.6(6) 2_555 103_464 n
Na1 La1 O5 138.4(4) 2_555 104_445 n
O1 La1 O1 86.2(10) 1_555 2_455 n
O1 La1 O4 65.4(5) 1_555 2_465 n
O1 La1 O4 65.4(5) 1_555 3_465 n
O1 La1 O5 129.8(6) 1_555 101_444 n
O1 La1 O5 68.6(7) 1_555 102_465 n
O1 La1 O5 68.6(7) 1_555 103_464 n
O1 La1 O5 129.8(6) 1_555 104_445 n
O1 La1 O4 65.2(6) 2_455 2_465 n
O1 La1 O4 65.2(6) 2_455 3_465 n
O1 La1 O5 115.6(9) 2_455 101_444 n
O1 La1 O5 129.5(7) 2_455 102_465 n
O1 La1 O5 129.5(7) 2_455 103_464 n
O1 La1 O5 115.6(9) 2_455 104_445 n
O4 La1 O4 110.2(9) 2_465 3_465 n
O4 La1 O5 164.2(7) 2_465 101_444 n
O4 La1 O5 64.6(6) 2_465 102_465 n
O4 La1 O5 130.2(8) 2_465 103_464 n
O4 La1 O5 83.0(6) 2_465 104_445 n
O4 La1 O5 83.0(6) 3_465 101_444 n
O4 La1 O5 130.2(8) 3_465 102_465 n
O4 La1 O5 64.6(6) 3_465 103_464 n
O4 La1 O5 164.2(7) 3_465 104_445 n
O5 La1 O5 114.03(33) 101_444 102_465 n
O5 La1 O5 62.70(26) 101_444 103_464 n
O5 La1 O5 82.7(9) 101_444 104_445 n
O5 La1 O5 81.8(9) 102_465 103_464 n
O5 La1 O5 62.70(26) 102_465 104_445 n
O5 La1 O5 114.03(33) 103_464 104_445 n
O3 Bi2 O3 71.3(5) 1_565 3_465 n
O3 Bi2 O3 115.1(12) 1_565 102_455 n
O3 Bi2 O3 73.0(12) 1_565 104_555 n
O3 Bi2 O3 72.5(12) 3_465 102_455 n
O3 Bi2 O3 113.4(12) 3_465 104_555 n
O3 Bi2 O3 74.6(6) 102_455 104_555 n
La2 La2 La2 94.15(7) 3_465 3_565 n
La2 La2 La2 59.596(21) 3_465 102_465 n
La2 La2 La2 125.09(6) 3_465 102_565 n
La2 La2 La2 59.798(25) 3_465 104_545 n
La2 La2 La2 120.202(25) 3_465 104_555 n
La2 La2 Na2 0.0 3_465 3_465 n
La2 La2 Na2 94.15(7) 3_465 3_565 n
La2 La2 Na2 59.596(21) 3_465 102_465 n
La2 La2 Na2 125.09(6) 3_465 102_565 n
La2 La2 Na2 59.798(25) 3_465 104_545 n
La2 La2 Na2 120.202(25) 3_465 104_555 n
La2 La2 O2 131.1(5) 3_465 102_565 n
La2 La2 O2 44.47(34) 3_465 104_545 n
La2 La2 O3 148.4(9) 3_465 1_565 n
La2 La2 O3 88.8(14) 3_465 3_465 n
La2 La2 O3 33.6(10) 3_465 102_455 n
La2 La2 O3 93.9(15) 3_465 104_555 n
La2 La2 La2 125.09(6) 3_565 102_465 n
La2 La2 La2 59.596(21) 3_565 102_565 n
La2 La2 La2 59.798(25) 3_565 104_545 n
La2 La2 La2 120.202(25) 3_565 104_555 n
La2 La2 Na2 94.15(7) 3_565 3_465 n
La2 La2 Na2 0.0 3_565 3_565 n
La2 La2 Na2 125.09(6) 3_565 102_465 n
La2 La2 Na2 59.596(21) 3_565 102_565 n
La2 La2 Na2 59.798(25) 3_565 104_545 n
La2 La2 Na2 120.202(25) 3_565 104_555 n
La2 La2 O2 47.4(5) 3_565 102_565 n
La2 La2 O2 58.2(4) 3_565 104_545 n
La2 La2 O3 90.8(14) 3_565 1_565 n
La2 La2 O3 148.1(9) 3_565 3_465 n
La2 La2 O3 92.9(14) 3_565 102_455 n
La2 La2 O3 34.7(10) 3_565 104_555 n
La2 La2 La2 95.15(4) 102_465 102_565 n
La2 La2 La2 65.41(5) 102_465 104_545 n
La2 La2 La2 60.61(5) 102_465 104_555 n
La2 La2 Na2 59.596(21) 102_465 3_465 n
La2 La2 Na2 125.09(6) 102_465 3_565 n
La2 La2 Na2 0.0 102_465 102_465 n
La2 La2 Na2 95.15(4) 102_465 102_565 n
La2 La2 Na2 65.41(5) 102_465 104_545 n
La2 La2 Na2 60.61(5) 102_465 104_555 n
La2 La2 O2 161.95(28) 102_465 102_565 n
La2 La2 O2 102.48(32) 102_465 104_545 n
La2 La2 O3 92.3(10) 102_465 1_565 n
La2 La2 O3 34.5(14) 102_465 3_465 n
La2 La2 O3 37.9(14) 102_465 102_455 n
La2 La2 O3 95.4(11) 102_465 104_555 n
La2 La2 La2 65.41(5) 102_565 104_545 n
La2 La2 La2 60.61(5) 102_565 104_555 n
La2 La2 Na2 125.09(6) 102_565 3_465 n
La2 La2 Na2 59.596(21) 102_565 3_565 n
La2 La2 Na2 95.15(4) 102_565 102_465 n
La2 La2 Na2 0.0 102_565 102_565 n
La2 La2 Na2 65.41(5) 102_565 104_545 n
La2 La2 Na2 60.61(5) 102_565 104_555 n
La2 La2 O2 66.82(27) 102_565 102_565 n
La2 La2 O2 113.86(34) 102_565 104_545 n
La2 La2 O3 36.6(13) 102_565 1_565 n
La2 La2 O3 93.1(10) 102_565 3_465 n
La2 La2 O3 95.9(10) 102_565 102_455 n
La2 La2 O3 36.5(15) 102_565 104_555 n
La2 La2 La2 95.23(4) 104_545 104_555 n
La2 La2 Na2 59.798(25) 104_545 3_465 n
La2 La2 Na2 59.798(25) 104_545 3_565 n
La2 La2 Na2 65.41(5) 104_545 102_465 n
La2 La2 Na2 65.41(5) 104_545 102_565 n
La2 La2 Na2 0.0 104_545 104_545 n
La2 La2 Na2 95.23(4) 104_545 104_555 n
La2 La2 O2 105.5(4) 104_545 102_565 n
La2 La2 O2 65.93(29) 104_545 104_545 n
La2 La2 O3 96.9(11) 104_545 1_565 n
La2 La2 O3 95.4(12) 104_545 3_465 n
La2 La2 O3 37.2(13) 104_545 102_455 n
La2 La2 O3 37.6(14) 104_545 104_555 n
La2 La2 Na2 120.202(25) 104_555 3_465 n
La2 La2 Na2 120.202(25) 104_555 3_565 n
La2 La2 Na2 60.61(5) 104_555 102_465 n
La2 La2 Na2 60.61(5) 104_555 102_565 n
La2 La2 Na2 95.23(4) 104_555 104_545 n
La2 La2 Na2 0.0 104_555 104_555 n
La2 La2 O2 106.8(4) 104_555 102_565 n
La2 La2 O2 159.64(29) 104_555 104_545 n
La2 La2 O3 35.0(12) 104_555 1_565 n
La2 La2 O3 36.5(13) 104_555 3_465 n
La2 La2 O3 93.0(12) 104_555 102_455 n
La2 La2 O3 91.4(13) 104_555 104_555 n
Na2 La2 Na2 94.15(7) 3_465 3_565 n
Na2 La2 Na2 59.596(21) 3_465 102_465 n
Na2 La2 Na2 125.09(6) 3_465 102_565 n
Na2 La2 Na2 59.798(25) 3_465 104_545 n
Na2 La2 Na2 120.202(25) 3_465 104_555 n
Na2 La2 O2 131.1(5) 3_465 102_565 n
Na2 La2 O2 44.47(34) 3_465 104_545 n
Na2 La2 O3 148.4(9) 3_465 1_565 n
Na2 La2 O3 88.8(14) 3_465 3_465 n
Na2 La2 O3 33.6(10) 3_465 102_455 n
Na2 La2 O3 93.9(15) 3_465 104_555 n
Na2 La2 Na2 125.09(6) 3_565 102_465 n
Na2 La2 Na2 59.596(21) 3_565 102_565 n
Na2 La2 Na2 59.798(25) 3_565 104_545 n
Na2 La2 Na2 120.202(25) 3_565 104_555 n
Na2 La2 O2 47.4(5) 3_565 102_565 n
Na2 La2 O2 58.2(4) 3_565 104_545 n
Na2 La2 O3 90.8(14) 3_565 1_565 n
Na2 La2 O3 148.1(9) 3_565 3_465 n
Na2 La2 O3 92.9(14) 3_565 102_455 n
Na2 La2 O3 34.7(10) 3_565 104_555 n
Na2 La2 Na2 95.15(4) 102_465 102_565 n
Na2 La2 Na2 65.41(5) 102_465 104_545 n
Na2 La2 Na2 60.61(5) 102_465 104_555 n
Na2 La2 O2 161.95(28) 102_465 102_565 n
Na2 La2 O2 102.48(32) 102_465 104_545 n
Na2 La2 O3 92.3(10) 102_465 1_565 n
Na2 La2 O3 34.5(14) 102_465 3_465 n
Na2 La2 O3 37.9(14) 102_465 102_455 n
Na2 La2 O3 95.4(11) 102_465 104_555 n
Na2 La2 Na2 65.41(5) 102_565 104_545 n
Na2 La2 Na2 60.61(5) 102_565 104_555 n
Na2 La2 O2 66.82(27) 102_565 102_565 n
Na2 La2 O2 113.86(34) 102_565 104_545 n
Na2 La2 O3 36.6(13) 102_565 1_565 n
Na2 La2 O3 93.1(10) 102_565 3_465 n
Na2 La2 O3 95.9(10) 102_565 102_455 n
Na2 La2 O3 36.5(15) 102_565 104_555 n
Na2 La2 Na2 95.23(4) 104_545 104_555 n
Na2 La2 O2 105.5(4) 104_545 102_565 n
Na2 La2 O2 65.93(29) 104_545 104_545 n
Na2 La2 O3 96.9(11) 104_545 1_565 n
Na2 La2 O3 95.4(12) 104_545 3_465 n
Na2 La2 O3 37.2(13) 104_545 102_455 n
Na2 La2 O3 37.6(14) 104_545 104_555 n
Na2 La2 O2 106.8(4) 104_555 102_565 n
Na2 La2 O2 159.64(29) 104_555 104_545 n
Na2 La2 O3 35.0(12) 104_555 1_565 n
Na2 La2 O3 36.5(13) 104_555 3_465 n
Na2 La2 O3 93.0(12) 104_555 102_455 n
Na2 La2 O3 91.4(13) 104_555 104_555 n
O2 La2 O2 86.6(6) 102_565 104_545 n
O2 La2 O3 72.7(12) 102_565 1_565 n
O2 La2 O3 140.1(15) 102_565 3_465 n
O2 La2 O3 140.4(15) 102_565 102_455 n
O2 La2 O3 71.0(12) 102_565 104_555 n
O2 La2 O3 148.8(14) 104_545 1_565 n
O2 La2 O3 133.2(15) 104_545 3_465 n
O2 La2 O3 67.5(13) 104_545 102_455 n
O2 La2 O3 78.3(14) 104_545 104_555 n
O3 La2 O3 71.3(5) 1_565 3_465 n
O3 La2 O3 115.1(12) 1_565 102_455 n
O3 La2 O3 73.0(12) 1_565 104_555 n
O3 La2 O3 72.5(12) 3_465 102_455 n
O3 La2 O3 113.4(12) 3_465 104_555 n
O3 La2 O3 74.6(6) 102_455 104_555 n
La2 Na2 La2 94.15(7) 3_465 3_565 n
La2 Na2 La2 59.596(21) 3_465 102_465 n
La2 Na2 La2 125.09(6) 3_465 102_565 n
La2 Na2 La2 59.798(25) 3_465 104_545 n
La2 Na2 La2 120.202(25) 3_465 104_555 n
La2 Na2 Na2 0.0 3_465 3_465 n
La2 Na2 Na2 94.15(7) 3_465 3_565 n
La2 Na2 Na2 59.596(21) 3_465 102_465 n
La2 Na2 Na2 125.09(6) 3_465 102_565 n
La2 Na2 Na2 59.798(25) 3_465 104_545 n
La2 Na2 Na2 120.202(25) 3_465 104_555 n
La2 Na2 O2 131.1(5) 3_465 102_565 n
La2 Na2 O2 44.47(34) 3_465 104_545 n
La2 Na2 O3 148.4(9) 3_465 1_565 n
La2 Na2 O3 88.8(14) 3_465 3_465 n
La2 Na2 O3 33.6(10) 3_465 102_455 n
La2 Na2 O3 93.9(15) 3_465 104_555 n
La2 Na2 La2 125.09(6) 3_565 102_465 n
La2 Na2 La2 59.596(21) 3_565 102_565 n
La2 Na2 La2 59.798(25) 3_565 104_545 n
La2 Na2 La2 120.202(25) 3_565 104_555 n
La2 Na2 Na2 94.15(7) 3_565 3_465 n
La2 Na2 Na2 0.0 3_565 3_565 n
La2 Na2 Na2 125.09(6) 3_565 102_465 n
La2 Na2 Na2 59.596(21) 3_565 102_565 n
La2 Na2 Na2 59.798(25) 3_565 104_545 n
La2 Na2 Na2 120.202(25) 3_565 104_555 n
La2 Na2 O2 47.4(5) 3_565 102_565 n
La2 Na2 O2 58.2(4) 3_565 104_545 n
La2 Na2 O3 90.8(14) 3_565 1_565 n
La2 Na2 O3 148.1(9) 3_565 3_465 n
La2 Na2 O3 92.9(14) 3_565 102_455 n
La2 Na2 O3 34.7(10) 3_565 104_555 n
La2 Na2 La2 95.15(4) 102_465 102_565 n
La2 Na2 La2 65.41(5) 102_465 104_545 n
La2 Na2 La2 60.61(5) 102_465 104_555 n
La2 Na2 Na2 59.596(21) 102_465 3_465 n
La2 Na2 Na2 125.09(6) 102_465 3_565 n
La2 Na2 Na2 0.0 102_465 102_465 n
La2 Na2 Na2 95.15(4) 102_465 102_565 n
La2 Na2 Na2 65.41(5) 102_465 104_545 n
La2 Na2 Na2 60.61(5) 102_465 104_555 n
La2 Na2 O2 161.95(28) 102_465 102_565 n
La2 Na2 O2 102.48(32) 102_465 104_545 n
La2 Na2 O3 92.3(10) 102_465 1_565 n
La2 Na2 O3 34.5(14) 102_465 3_465 n
La2 Na2 O3 37.9(14) 102_465 102_455 n
La2 Na2 O3 95.4(11) 102_465 104_555 n
La2 Na2 La2 65.41(5) 102_565 104_545 n
La2 Na2 La2 60.61(5) 102_565 104_555 n
La2 Na2 Na2 125.09(6) 102_565 3_465 n
La2 Na2 Na2 59.596(21) 102_565 3_565 n
La2 Na2 Na2 95.15(4) 102_565 102_465 n
La2 Na2 Na2 0.0 102_565 102_565 n
La2 Na2 Na2 65.41(5) 102_565 104_545 n
La2 Na2 Na2 60.61(5) 102_565 104_555 n
La2 Na2 O2 66.82(27) 102_565 102_565 n
La2 Na2 O2 113.86(34) 102_565 104_545 n
La2 Na2 O3 36.6(13) 102_565 1_565 n
La2 Na2 O3 93.1(10) 102_565 3_465 n
La2 Na2 O3 95.9(10) 102_565 102_455 n
La2 Na2 O3 36.5(15) 102_565 104_555 n
La2 Na2 La2 95.23(4) 104_545 104_555 n
La2 Na2 Na2 59.798(25) 104_545 3_465 n
La2 Na2 Na2 59.798(25) 104_545 3_565 n
La2 Na2 Na2 65.41(5) 104_545 102_465 n
La2 Na2 Na2 65.41(5) 104_545 102_565 n
La2 Na2 Na2 0.0 104_545 104_545 n
La2 Na2 Na2 95.23(4) 104_545 104_555 n
La2 Na2 O2 105.5(4) 104_545 102_565 n
La2 Na2 O2 65.93(29) 104_545 104_545 n
La2 Na2 O3 96.9(11) 104_545 1_565 n
La2 Na2 O3 95.4(12) 104_545 3_465 n
La2 Na2 O3 37.2(13) 104_545 102_455 n
La2 Na2 O3 37.6(14) 104_545 104_555 n
La2 Na2 Na2 120.202(25) 104_555 3_465 n
La2 Na2 Na2 120.202(25) 104_555 3_565 n
La2 Na2 Na2 60.61(5) 104_555 102_465 n
La2 Na2 Na2 60.61(5) 104_555 102_565 n
La2 Na2 Na2 95.23(4) 104_555 104_545 n
La2 Na2 Na2 0.0 104_555 104_555 n
La2 Na2 O2 106.8(4) 104_555 102_565 n
La2 Na2 O2 159.64(29) 104_555 104_545 n
La2 Na2 O3 35.0(12) 104_555 1_565 n
La2 Na2 O3 36.5(13) 104_555 3_465 n
La2 Na2 O3 93.0(12) 104_555 102_455 n
La2 Na2 O3 91.4(13) 104_555 104_555 n
Na2 Na2 Na2 94.15(7) 3_465 3_565 n
Na2 Na2 Na2 59.596(21) 3_465 102_465 n
Na2 Na2 Na2 125.09(6) 3_465 102_565 n
Na2 Na2 Na2 59.798(25) 3_465 104_545 n
Na2 Na2 Na2 120.202(25) 3_465 104_555 n
Na2 Na2 O2 131.1(5) 3_465 102_565 n
Na2 Na2 O2 44.47(34) 3_465 104_545 n
Na2 Na2 O3 148.4(9) 3_465 1_565 n
Na2 Na2 O3 88.8(14) 3_465 3_465 n
Na2 Na2 O3 33.6(10) 3_465 102_455 n
Na2 Na2 O3 93.9(15) 3_465 104_555 n
Na2 Na2 Na2 125.09(6) 3_565 102_465 n
Na2 Na2 Na2 59.596(21) 3_565 102_565 n
Na2 Na2 Na2 59.798(25) 3_565 104_545 n
Na2 Na2 Na2 120.202(25) 3_565 104_555 n
Na2 Na2 O2 47.4(5) 3_565 102_565 n
Na2 Na2 O2 58.2(4) 3_565 104_545 n
Na2 Na2 O3 90.8(14) 3_565 1_565 n
Na2 Na2 O3 148.1(9) 3_565 3_465 n
Na2 Na2 O3 92.9(14) 3_565 102_455 n
Na2 Na2 O3 34.7(10) 3_565 104_555 n
Na2 Na2 Na2 95.15(4) 102_465 102_565 n
Na2 Na2 Na2 65.41(5) 102_465 104_545 n
Na2 Na2 Na2 60.61(5) 102_465 104_555 n
Na2 Na2 O2 161.95(28) 102_465 102_565 n
Na2 Na2 O2 102.48(32) 102_465 104_545 n
Na2 Na2 O3 92.3(10) 102_465 1_565 n
Na2 Na2 O3 34.5(14) 102_465 3_465 n
Na2 Na2 O3 37.9(14) 102_465 102_455 n
Na2 Na2 O3 95.4(11) 102_465 104_555 n
Na2 Na2 Na2 65.41(5) 102_565 104_545 n
Na2 Na2 Na2 60.61(5) 102_565 104_555 n
Na2 Na2 O2 66.82(27) 102_565 102_565 n
Na2 Na2 O2 113.86(34) 102_565 104_545 n
Na2 Na2 O3 36.6(13) 102_565 1_565 n
Na2 Na2 O3 93.1(10) 102_565 3_465 n
Na2 Na2 O3 95.9(10) 102_565 102_455 n
Na2 Na2 O3 36.5(15) 102_565 104_555 n
Na2 Na2 Na2 95.23(4) 104_545 104_555 n
Na2 Na2 O2 105.5(4) 104_545 102_565 n
Na2 Na2 O2 65.93(29) 104_545 104_545 n
Na2 Na2 O3 96.9(11) 104_545 1_565 n
Na2 Na2 O3 95.4(12) 104_545 3_465 n
Na2 Na2 O3 37.2(13) 104_545 102_455 n
Na2 Na2 O3 37.6(14) 104_545 104_555 n
Na2 Na2 O2 106.8(4) 104_555 102_565 n
Na2 Na2 O2 159.64(29) 104_555 104_545 n
Na2 Na2 O3 35.0(12) 104_555 1_565 n
Na2 Na2 O3 36.5(13) 104_555 3_465 n
Na2 Na2 O3 93.0(12) 104_555 102_455 n
Na2 Na2 O3 91.4(13) 104_555 104_555 n
O2 Na2 O2 86.6(6) 102_565 104_545 n
O2 Na2 O3 72.7(12) 102_565 1_565 n
O2 Na2 O3 140.1(15) 102_565 3_465 n
O2 Na2 O3 140.4(15) 102_565 102_455 n
O2 Na2 O3 71.0(12) 102_565 104_555 n
O2 Na2 O3 148.8(14) 104_545 1_565 n
O2 Na2 O3 133.2(15) 104_545 3_465 n
O2 Na2 O3 67.5(13) 104_545 102_455 n
O2 Na2 O3 78.3(14) 104_545 104_555 n
O3 Na2 O3 71.3(5) 1_565 3_465 n
O3 Na2 O3 115.1(12) 1_565 102_455 n
O3 Na2 O3 73.0(12) 1_565 104_555 n
O3 Na2 O3 72.5(12) 3_465 102_455 n
O3 Na2 O3 113.4(12) 3_465 104_555 n
O3 Na2 O3 74.6(6) 102_455 104_555 n
Na1 Nb1 O1 51.3(11) 101_555 101_555 n
Na1 Nb1 O2 121.8(5) 101_555 1_555 n
Na1 Nb1 O4 50.7(5) 101_555 102_465 n
Na1 Nb1 O4 116.4(6) 101_555 104_545 n
Na1 Nb1 O5 52.6(6) 101_555 2_476 n
Na1 Nb1 O5 117.0(7) 101_555 4_556 n
O1 Nb1 O2 170.6(11) 101_555 1_555 n
O1 Nb1 O4 84.3(10) 101_555 102_465 n
O1 Nb1 O4 82.6(9) 101_555 104_545 n
O1 Nb1 O5 88.0(9) 101_555 2_476 n
O1 Nb1 O5 86.0(10) 101_555 4_556 n
O2 Nb1 O4 86.3(7) 1_555 102_465 n
O2 Nb1 O4 96.8(8) 1_555 104_545 n
O2 Nb1 O5 91.5(7) 1_555 2_476 n
O2 Nb1 O5 103.4(8) 1_555 4_556 n
O4 Nb1 O4 89.38(29) 102_465 104_545 n
O4 Nb1 O5 83.7(10) 102_465 2_476 n
O4 Nb1 O5 167.6(8) 102_465 4_556 n
O4 Nb1 O5 168.8(8) 104_545 2_476 n
O4 Nb1 O5 96.9(11) 104_545 4_556 n
O5 Nb1 O5 88.36(27) 2_476 4_556 n
O1 W1 O2 170.6(11) 101_555 1_555 n
O1 W1 O4 84.3(10) 101_555 102_465 n
O1 W1 O4 82.6(9) 101_555 104_545 n
O1 W1 O5 88.0(9) 101_555 2_476 n
O1 W1 O5 86.0(10) 101_555 4_556 n
O2 W1 O4 86.3(7) 1_555 102_465 n
O2 W1 O4 96.8(8) 1_555 104_545 n
O2 W1 O5 91.5(7) 1_555 2_476 n
O2 W1 O5 103.4(8) 1_555 4_556 n
O4 W1 O4 89.38(29) 102_465 104_545 n
O4 W1 O5 83.7(10) 102_465 2_476 n
O4 W1 O5 167.6(8) 102_465 4_556 n
O4 W1 O5 168.8(8) 104_545 2_476 n
O4 W1 O5 96.9(11) 104_545 4_556 n
O5 W1 O5 88.36(27) 2_476 4_556 n
Na1 O1 Na1 100.6(13) 1_555 2_555 n
Na1 O1 La1 0.0 1_555 1_555 n
Na1 O1 La1 100.6(13) 1_555 2_555 n
Na1 O1 Bi1 100.6(13) 1_555 2_555 n
Na1 O1 Nb1 89.1(11) 1_555 101_544 n
Na1 O1 Nb1 89.1(11) 1_555 104_545 n
Na1 O1 W1 89.1(11) 1_555 101_544 n
Na1 O1 W1 89.1(11) 1_555 104_545 n
Na1 O1 La1 100.6(13) 2_555 1_555 n
Na1 O1 La1 0.0 2_555 2_555 n
Na1 O1 Bi1 0.0 2_555 2_555 n
Na1 O1 Nb1 100.4(6) 2_555 101_544 n
Na1 O1 Nb1 100.4(6) 2_555 104_545 n
Na1 O1 W1 100.4(6) 2_555 101_544 n
Na1 O1 W1 100.4(6) 2_555 104_545 n
La1 O1 La1 100.6(13) 1_555 2_555 n
La1 O1 Bi1 100.6(13) 1_555 2_555 n
La1 O1 Nb1 89.1(11) 1_555 101_544 n
La1 O1 Nb1 89.1(11) 1_555 104_545 n
La1 O1 W1 89.1(11) 1_555 101_544 n
La1 O1 W1 89.1(11) 1_555 104_545 n
La1 O1 Bi1 0.0 2_555 2_555 n
La1 O1 Nb1 100.4(6) 2_555 101_544 n
La1 O1 Nb1 100.4(6) 2_555 104_545 n
La1 O1 W1 100.4(6) 2_555 101_544 n
La1 O1 W1 100.4(6) 2_555 104_545 n
Bi1 O1 Nb1 100.4(6) 2_555 101_544 n
Bi1 O1 Nb1 100.4(6) 2_555 104_545 n
Bi1 O1 W1 100.4(6) 2_555 101_544 n
Bi1 O1 W1 100.4(6) 2_555 104_545 n
Nb1 O1 Nb1 159.1(13) 101_544 104_545 n
Nb1 O1 W1 0.0 101_544 101_544 n
Nb1 O1 W1 159.1(13) 101_544 104_545 n
Nb1 O1 W1 159.1(13) 104_545 101_544 n
Nb1 O1 W1 0.0 104_545 104_545 n
W1 O1 W1 159.1(13) 101_544 104_545 n
La2 O2 La2 88.1(5) 102_465 104_555 n
La2 O2 Na2 0.0 102_465 102_465 n
La2 O2 Na2 88.1(5) 102_465 104_555 n
La2 O2 Nb1 121.1(7) 102_465 1_555 n
La2 O2 W1 121.1(7) 102_465 1_555 n
La2 O2 Na2 88.1(5) 104_555 102_465 n
La2 O2 Na2 0.0 104_555 104_555 n
La2 O2 Nb1 116.4(10) 104_555 1_555 n
La2 O2 W1 116.4(10) 104_555 1_555 n
Na2 O2 Na2 88.1(5) 102_465 104_555 n
Na2 O2 Nb1 121.1(7) 102_465 1_555 n
Na2 O2 W1 121.1(7) 102_465 1_555 n
Na2 O2 Nb1 116.4(10) 104_555 1_555 n
Na2 O2 W1 116.4(10) 104_555 1_555 n
Nb1 O2 W1 0.0 1_555 1_555 n
Bi2 O3 Bi2 116.9(11) 1_545 3_565 n
Bi2 O3 Bi2 105.5(24) 1_545 102_555 n
Bi2 O3 Bi2 107.4(21) 1_545 104_545 n
Bi2 O3 La2 0.0 1_545 1_545 n
Bi2 O3 La2 116.9(11) 1_545 3_565 n
Bi2 O3 La2 105.5(24) 1_545 102_555 n
Bi2 O3 La2 107.4(21) 1_545 104_545 n
Bi2 O3 Na2 0.0 1_545 1_545 n
Bi2 O3 Na2 116.9(11) 1_545 3_565 n
Bi2 O3 Na2 105.5(24) 1_545 102_555 n
Bi2 O3 Na2 107.4(21) 1_545 104_545 n
Bi2 O3 Bi2 106.3(21) 3_565 102_555 n
Bi2 O3 Bi2 109.0(26) 3_565 104_545 n
Bi2 O3 La2 116.9(11) 3_565 1_545 n
Bi2 O3 La2 0.0 3_565 3_565 n
Bi2 O3 La2 106.3(21) 3_565 102_555 n
Bi2 O3 La2 109.0(26) 3_565 104_545 n
Bi2 O3 Na2 116.9(11) 3_565 1_545 n
Bi2 O3 Na2 0.0 3_565 3_565 n
Bi2 O3 Na2 106.3(21) 3_565 102_555 n
Bi2 O3 Na2 109.0(26) 3_565 104_545 n
Bi2 O3 Bi2 111.7(11) 102_555 104_545 n
Bi2 O3 La2 105.5(24) 102_555 1_545 n
Bi2 O3 La2 106.3(21) 102_555 3_565 n
Bi2 O3 La2 0.0 102_555 102_555 n
Bi2 O3 La2 111.7(11) 102_555 104_545 n
Bi2 O3 Na2 105.5(24) 102_555 1_545 n
Bi2 O3 Na2 106.3(21) 102_555 3_565 n
Bi2 O3 Na2 0.0 102_555 102_555 n
Bi2 O3 Na2 111.7(11) 102_555 104_545 n
Bi2 O3 La2 107.4(21) 104_545 1_545 n
Bi2 O3 La2 109.0(26) 104_545 3_565 n
Bi2 O3 La2 111.7(11) 104_545 102_555 n
Bi2 O3 La2 0.0 104_545 104_545 n
Bi2 O3 Na2 107.4(21) 104_545 1_545 n
Bi2 O3 Na2 109.0(26) 104_545 3_565 n
Bi2 O3 Na2 111.7(11) 104_545 102_555 n
Bi2 O3 Na2 0.0 104_545 104_545 n
La2 O3 La2 116.9(11) 1_545 3_565 n
La2 O3 La2 105.5(24) 1_545 102_555 n
La2 O3 La2 107.4(21) 1_545 104_545 n
La2 O3 Na2 0.0 1_545 1_545 n
La2 O3 Na2 116.9(11) 1_545 3_565 n
La2 O3 Na2 105.5(24) 1_545 102_555 n
La2 O3 Na2 107.4(21) 1_545 104_545 n
La2 O3 La2 106.3(21) 3_565 102_555 n
La2 O3 La2 109.0(26) 3_565 104_545 n
La2 O3 Na2 116.9(11) 3_565 1_545 n
La2 O3 Na2 0.0 3_565 3_565 n
La2 O3 Na2 106.3(21) 3_565 102_555 n
La2 O3 Na2 109.0(26) 3_565 104_545 n
La2 O3 La2 111.7(11) 102_555 104_545 n
La2 O3 Na2 105.5(24) 102_555 1_545 n
La2 O3 Na2 106.3(21) 102_555 3_565 n
La2 O3 Na2 0.0 102_555 102_555 n
La2 O3 Na2 111.7(11) 102_555 104_545 n
La2 O3 Na2 107.4(21) 104_545 1_545 n
La2 O3 Na2 109.0(26) 104_545 3_565 n
La2 O3 Na2 111.7(11) 104_545 102_555 n
La2 O3 Na2 0.0 104_545 104_545 n
Na2 O3 Na2 116.9(11) 1_545 3_565 n
Na2 O3 Na2 105.5(24) 1_545 102_555 n
Na2 O3 Na2 107.4(21) 1_545 104_545 n
Na2 O3 Na2 106.3(21) 3_565 102_555 n
Na2 O3 Na2 109.0(26) 3_565 104_545 n
Na2 O3 Na2 111.7(11) 102_555 104_545 n
Na1 O4 La1 0.0 2_565 2_565 n
Na1 O4 Nb1 91.5(7) 2_565 102_565 n
Na1 O4 Nb1 98.0(7) 2_565 104_555 n
Na1 O4 W1 91.5(7) 2_565 102_565 n
Na1 O4 W1 98.0(7) 2_565 104_555 n
La1 O4 Nb1 91.5(7) 2_565 102_565 n
La1 O4 Nb1 98.0(7) 2_565 104_555 n
La1 O4 W1 91.5(7) 2_565 102_565 n
La1 O4 W1 98.0(7) 2_565 104_555 n
Nb1 O4 Nb1 161.0(13) 102_565 104_555 n
Nb1 O4 W1 0.0 102_565 102_565 n
Nb1 O4 W1 161.0(13) 102_565 104_555 n
Nb1 O4 W1 161.0(13) 104_555 102_565 n
Nb1 O4 W1 0.0 104_555 104_555 n
W1 O4 W1 161.0(13) 102_565 104_555 n
Na1 O5 Na1 96.5(4) 101_655 102_565 n
Na1 O5 La1 0.0 101_655 101_655 n
Na1 O5 La1 96.5(4) 101_655 102_565 n
Na1 O5 Nb1 93.5(10) 101_655 2_576 n
Na1 O5 Nb1 104.4(9) 101_655 4_556 n
Na1 O5 W1 93.5(10) 101_655 2_576 n
Na1 O5 W1 104.4(9) 101_655 4_556 n
Na1 O5 La1 96.5(4) 102_565 101_655 n
Na1 O5 La1 0.0 102_565 102_565 n
Na1 O5 Nb1 87.6(8) 102_565 2_576 n
Na1 O5 Nb1 102.0(12) 102_565 4_556 n
Na1 O5 W1 87.6(8) 102_565 2_576 n
Na1 O5 W1 102.0(12) 102_565 4_556 n
La1 O5 La1 96.5(4) 101_655 102_565 n
La1 O5 Nb1 93.5(10) 101_655 2_576 n
La1 O5 Nb1 104.4(9) 101_655 4_556 n
La1 O5 W1 93.5(10) 101_655 2_576 n
La1 O5 W1 104.4(9) 101_655 4_556 n
La1 O5 Nb1 87.6(8) 102_565 2_576 n
La1 O5 Nb1 102.0(12) 102_565 4_556 n
La1 O5 W1 87.6(8) 102_565 2_576 n
La1 O5 W1 102.0(12) 102_565 4_556 n
Nb1 O5 Nb1 158.4(8) 2_576 4_556 n
Nb1 O5 W1 0.0 2_576 2_576 n
Nb1 O5 W1 158.4(8) 2_576 4_556 n
Nb1 O5 W1 158.4(8) 4_556 2_576 n
Nb1 O5 W1 0.0 4_556 4_556 n
W1 O5 W1 158.4(8) 2_576 4_556 n

loop_
_geom_bond_atom_site_label_1
_geom_bond_atom_site_label_2
_geom_bond_distance
_geom_bond_site_symmetry_2
_geom_bond_publ_flag
Na1 Na1 3.782(7) 2_455 n
Na1 Na1 3.976(8) 2_465 n
Na1 Na1 3.782(7) 2_555 n
Na1 Na1 3.976(8) 2_565 n
Na1 La1 3.782(7) 2_455 n
Na1 La1 3.976(8) 2_465 n
Na1 La1 3.782(7) 2_555 n
Na1 La1 3.976(8) 2_565 n
Na1 Bi1 3.782(7) 2_455 n
Na1 Bi1 3.976(8) 2_465 n
Na1 Bi1 3.782(7) 2_555 n
Na1 Bi1 3.976(8) 2_565 n
Na1 Nb1 3.5568(31) 101_444 n
Na1 Nb1 3.3673(30) 101_544 n
Na1 Nb1 3.399(6) 102_455 n
Na1 Nb1 3.522(6) 102_465 n
Na1 Nb1 3.399(6) 103_454 n
Na1 Nb1 3.522(6) 103_464 n
Na1 Nb1 3.5568(31) 104_445 n
Na1 Nb1 3.3673(30) 104_545 n
Na1 W1 3.5568(31) 101_444 n
Na1 W1 3.3673(30) 101_544 n
Na1 W1 3.399(6) 102_455 n
Na1 W1 3.522(6) 102_465 n
Na1 W1 3.399(6) 103_454 n
Na1 W1 3.522(6) 103_464 n
Na1 W1 3.5568(31) 104_445 n
Na1 W1 3.3673(30) 104_545 n
Na1 O1 2.90(4) 1_455 n
Na1 O1 2.63(4) 1_555 n
Na1 O1 2.278(24) 2_455 n
Na1 O4 3.147(18) 1_445 n
Na1 O4 2.605(17) 2_465 n
Na1 O4 2.605(17) 3_465 n
Na1 O4 3.147(18) 4_445 n
Na1 O5 2.652(23) 101_444 n
Na1 O5 2.676(22) 102_465 n
Na1 O5 2.676(22) 103_464 n
Na1 O5 2.652(23) 104_445 n
La1 Na1 3.782(7) 2_455 n
La1 Na1 3.976(8) 2_465 n
La1 Na1 3.782(7) 2_555 n
La1 Na1 3.976(8) 2_565 n
La1 La1 3.782(7) 2_455 n
La1 La1 3.976(8) 2_465 n
La1 La1 3.782(7) 2_555 n
La1 La1 3.976(8) 2_565 n
La1 Bi1 3.782(7) 2_455 n
La1 Bi1 3.976(8) 2_465 n
La1 Bi1 3.782(7) 2_555 n
La1 Bi1 3.976(8) 2_565 n
La1 Nb1 3.5568(31) 101_444 n
La1 Nb1 3.3673(30) 101_544 n
La1 Nb1 3.399(6) 102_455 n
La1 Nb1 3.522(6) 102_465 n
La1 Nb1 3.399(6) 103_454 n
La1 Nb1 3.522(6) 103_464 n
La1 Nb1 3.5568(31) 104_445 n
La1 Nb1 3.3673(30) 104_545 n
La1 W1 3.5568(31) 101_444 n
La1 W1 3.3673(30) 101_544 n
La1 W1 3.399(6) 102_455 n
La1 W1 3.522(6) 102_465 n
La1 W1 3.399(6) 103_454 n
La1 W1 3.522(6) 103_464 n
La1 W1 3.5568(31) 104_445 n
La1 W1 3.3673(30) 104_545 n
La1 O1 2.90(4) 1_455 n
La1 O1 2.63(4) 1_555 n
La1 O1 2.278(24) 2_455 n
La1 O4 3.147(18) 1_445 n
La1 O4 2.605(17) 2_465 n
La1 O4 2.605(17) 3_465 n
La1 O4 3.147(18) 4_445 n
La1 O5 2.652(23) 101_444 n
La1 O5 2.676(22) 102_465 n
La1 O5 2.676(22) 103_464 n
La1 O5 2.652(23) 104_445 n
Bi1 Na1 3.782(7) 2_455 n
Bi1 Na1 3.976(8) 2_465 n
Bi1 Na1 3.782(7) 2_555 n
Bi1 Na1 3.976(8) 2_565 n
Bi1 La1 3.782(7) 2_455 n
Bi1 La1 3.976(8) 2_465 n
Bi1 La1 3.782(7) 2_555 n
Bi1 La1 3.976(8) 2_565 n
Bi1 Bi1 3.782(7) 2_455 n
Bi1 Bi1 3.782(7) 2_555 n
Bi1 Nb1 3.5568(31) 101_444 n
Bi1 Nb1 3.3673(30) 101_544 n
Bi1 Nb1 3.399(6) 102_455 n
Bi1 Nb1 3.522(6) 102_465 n
Bi1 Nb1 3.399(6) 103_454 n
Bi1 Nb1 3.522(6) 103_464 n
Bi1 Nb1 3.5568(31) 104_445 n
Bi1 Nb1 3.3673(30) 104_545 n
Bi1 W1 3.3673(30) 101_544 n
Bi1 W1 3.399(6) 102_455 n
Bi1 W1 3.399(6) 103_454 n
Bi1 W1 3.3673(30) 104_545 n
Bi1 O1 2.90(4) 1_455 n
Bi1 O1 2.63(4) 1_555 n
Bi1 O1 2.278(24) 2_455 n
Bi1 O4 2.605(17) 2_465 n
Bi1 O4 2.605(17) 3_465 n
Bi1 O5 2.652(23) 101_444 n
Bi1 O5 2.676(22) 102_465 n
Bi1 O5 2.676(22) 103_464 n
Bi1 O5 2.652(23) 104_445 n
Bi2 Bi2 3.7472(22) 3_465 n
Bi2 Bi2 3.7472(22) 3_565 n
Bi2 Bi2 3.7170(13) 102_465 n
Bi2 Bi2 3.7170(13) 102_565 n
Bi2 Bi2 3.7093(12) 104_545 n
Bi2 Bi2 3.7093(12) 104_555 n
Bi2 La2 3.7472(22) 3_465 n
Bi2 La2 3.7472(22) 3_565 n
Bi2 La2 3.7170(13) 102_465 n
Bi2 La2 3.7170(13) 102_565 n
Bi2 La2 3.7093(12) 104_545 n
Bi2 La2 3.7093(12) 104_555 n
Bi2 Na2 3.7472(22) 3_465 n
Bi2 Na2 3.7472(22) 3_565 n
Bi2 Na2 3.7170(13) 102_465 n
Bi2 Na2 3.7170(13) 102_565 n
Bi2 Na2 3.7093(12) 104_545 n
Bi2 Na2 3.7093(12) 104_555 n
Bi2 O2 2.626(16) 102_565 n
Bi2 O2 2.762(22) 104_545 n
Bi2 O3 2.37(5) 1_565 n
Bi2 O3 2.34(5) 3_465 n
Bi2 O3 2.30(5) 102_455 n
Bi2 O3 2.23(5) 104_555 n
La2 Bi2 3.7472(22) 3_465 n
La2 Bi2 3.7472(22) 3_565 n
La2 Bi2 3.7170(13) 102_465 n
La2 Bi2 3.7170(13) 102_565 n
La2 Bi2 3.7093(12) 104_545 n
La2 Bi2 3.7093(12) 104_555 n
La2 La2 3.7472(22) 3_465 n
La2 La2 3.7472(22) 3_565 n
La2 La2 3.7170(13) 102_465 n
La2 La2 3.7170(13) 102_565 n
La2 La2 3.7093(12) 104_545 n
La2 La2 3.7093(12) 104_555 n
La2 Na2 3.7472(22) 3_465 n
La2 Na2 3.7472(22) 3_565 n
La2 Na2 3.7170(13) 102_465 n
La2 Na2 3.7170(13) 102_565 n
La2 Na2 3.7093(12) 104_545 n
La2 Na2 3.7093(12) 104_555 n
La2 O2 2.626(16) 102_565 n
La2 O2 2.762(22) 104_545 n
La2 O3 2.37(5) 1_565 n
La2 O3 2.34(5) 3_465 n
La2 O3 2.30(5) 102_455 n
La2 O3 2.23(5) 104_555 n
Na2 Bi2 3.7472(22) 3_465 n
Na2 Bi2 3.7472(22) 3_565 n
Na2 Bi2 3.7170(13) 102_465 n
Na2 Bi2 3.7170(13) 102_565 n
Na2 Bi2 3.7093(12) 104_545 n
Na2 Bi2 3.7093(12) 104_555 n
Na2 La2 3.7472(22) 3_465 n
Na2 La2 3.7472(22) 3_565 n
Na2 La2 3.7170(13) 102_465 n
Na2 La2 3.7170(13) 102_565 n
Na2 La2 3.7093(12) 104_545 n
Na2 La2 3.7093(12) 104_555 n
Na2 Na2 3.7472(22) 3_465 n
Na2 Na2 3.7472(22) 3_565 n
Na2 Na2 3.7170(13) 102_465 n
Na2 Na2 3.7170(13) 102_565 n
Na2 Na2 3.7093(12) 104_545 n
Na2 Na2 3.7093(12) 104_555 n
Na2 O2 2.626(16) 102_565 n
Na2 O2 2.762(22) 104_545 n
Na2 O2 3.177(22) 104_555 n
Na2 O3 2.37(5) 1_565 n
Na2 O3 2.34(5) 3_465 n
Na2 O3 2.30(5) 102_455 n
Na2 O3 2.23(5) 104_555 n
Nb1 Na1 3.3673(30) 101_555 n
Nb1 Na1 3.5568(31) 101_655 n
Nb1 Na1 3.399(6) 102_555 n
Nb1 Na1 3.522(6) 102_565 n
Nb1 La1 3.3673(30) 101_555 n
Nb1 La1 3.5568(31) 101_655 n
Nb1 La1 3.399(6) 102_555 n
Nb1 La1 3.522(6) 102_565 n
Nb1 Bi1 3.3673(30) 101_555 n
Nb1 Bi1 3.5568(31) 101_655 n
Nb1 Bi1 3.399(6) 102_555 n
Nb1 Bi1 3.522(6) 102_565 n
Nb1 O1 2.145(5) 101_555 n
Nb1 O2 1.787(11) 1_555 n
Nb1 O4 2.068(22) 102_465 n
Nb1 O4 1.851(22) 104_545 n
Nb1 O5 2.161(28) 2_476 n
Nb1 O5 1.799(28) 4_556 n
W1 Na1 3.3673(30) 101_555 n
W1 Na1 3.5568(31) 101_655 n
W1 Na1 3.399(6) 102_555 n
W1 Na1 3.522(6) 102_565 n
W1 La1 3.3673(30) 101_555 n
W1 La1 3.5568(31) 101_655 n
W1 La1 3.399(6) 102_555 n
W1 La1 3.522(6) 102_565 n
W1 Bi1 3.3673(30) 101_555 n
W1 Bi1 3.399(6) 102_555 n
W1 O1 2.145(5) 101_555 n
W1 O2 1.787(11) 1_555 n
W1 O4 2.068(22) 102_465 n
W1 O4 1.851(22) 104_545 n
W1 O5 2.161(28) 2_476 n
W1 O5 1.799(28) 4_556 n
O1 Na1 2.63(4) 1_555 n
O1 Na1 2.90(4) 1_655 n
O1 Na1 2.278(24) 2_555 n
O1 La1 2.63(4) 1_555 n
O1 La1 2.90(4) 1_655 n
O1 La1 2.278(24) 2_555 n
O1 Bi1 2.63(4) 1_555 n
O1 Bi1 2.90(4) 1_655 n
O1 Bi1 2.278(24) 2_555 n
O1 Nb1 2.145(5) 101_544 n
O1 Nb1 2.145(5) 104_545 n
O1 W1 2.145(5) 101_544 n
O1 W1 2.145(5) 104_545 n
O2 Bi2 2.626(16) 102_465 n
O2 Bi2 2.762(22) 104_555 n
O2 La2 2.626(16) 102_465 n
O2 La2 2.762(22) 104_555 n
O2 Na2 2.626(16) 102_465 n
O2 Na2 3.177(22) 104_545 n
O2 Na2 2.762(22) 104_555 n
O2 Nb1 1.787(11) 1_555 n
O2 W1 1.787(11) 1_555 n
O3 Bi2 2.37(5) 1_545 n
O3 Bi2 2.34(5) 3_565 n
O3 Bi2 2.30(5) 102_555 n
O3 Bi2 2.23(5) 104_545 n
O3 La2 2.37(5) 1_545 n
O3 La2 2.34(5) 3_565 n
O3 La2 2.30(5) 102_555 n
O3 La2 2.23(5) 104_545 n
O3 Na2 2.37(5) 1_545 n
O3 Na2 2.34(5) 3_565 n
O3 Na2 2.30(5) 102_555 n
O3 Na2 2.23(5) 104_545 n
O4 Na1 3.147(18) 1_665 n
O4 Na1 2.605(17) 2_565 n
O4 La1 3.147(18) 1_665 n
O4 La1 2.605(17) 2_565 n
O4 Bi1 2.605(17) 2_565 n
O4 Nb1 2.068(22) 102_565 n
O4 Nb1 1.851(22) 104_555 n
O4 W1 2.068(22) 102_565 n
O4 W1 1.851(22) 104_555 n
O5 Na1 2.652(23) 101_655 n
O5 Na1 2.676(22) 102_565 n
O5 La1 2.652(23) 101_655 n
O5 La1 2.676(22) 102_565 n
O5 Bi1 2.652(23) 101_655 n
O5 Bi1 2.676(22) 102_565 n
O5 Nb1 2.161(28) 2_576 n
O5 Nb1 1.799(28) 4_556 n
O5 W1 2.161(28) 2_576 n
O5 W1 1.799(28) 4_556 n
